data_2241828
loop_
_publ_author_name
'Gantimurova, Ekaterina S.'
'Bunev, Alexander S.'
'Talina, Kristina Yu.'
'Ostapenko, Gennady I.'
'Dorovatovskii, Pavel V.'
'Lobanov, Nikolai N.'
'Khrustalev, Victor N.'

_publ_section_title
;
 Crystal structures of
 <i>N</i>-[(4-phenylthiazol-2-yl)carbamothioyl]benzamide and
 <i>N</i>-{[4-(4-bromophenyl)thiazol-2-yl]carbamothioyl}benzamide from
 synchrotron X-ray diffraction
;
_journal_coeditor_code HB7611
_journal_issue 9
_journal_name_full 'Acta Crystallographica Section E'
_journal_page_first 1343
_journal_page_last 1347
_journal_paper_doi 10.1107/S2056989016013396
_journal_volume 72
_journal_year 2016
_chemical_formula_iupac 'C17 H13 N3 O S2'
_chemical_formula_moiety 'C17 H13 N3 O S2'
_chemical_formula_sum 'C17 H13 N3 O S2'
_chemical_formula_weight 339.42
_chemical_name_systematic
;
<i>N</i>-[(4-Phenylthiazol-2-yl)carbamothioyl]benzamide
;
_space_group_crystal_system monoclinic
_space_group_IT_number 14
_space_group_name_Hall '-P 2ybc'
_space_group_name_H-M_alt 'P 1 21/c 1'
_symmetry_space_group_name_Hall '-P 2ybc'
_symmetry_space_group_name_H-M 'P 1 21/c 1'
_atom_sites_solution_hydrogens mixed
_atom_sites_solution_primary difmap
_atom_sites_solution_secondary difmap
_audit_creation_method SHELXL-2014/6
_cell_angle_alpha 90
_cell_angle_beta 105.32(3)
_cell_angle_gamma 90
_cell_formula_units_Z 4
_cell_length_a 12.901(3)
_cell_length_b 5.5160(11)
_cell_length_c 23.143(5)
_cell_measurement_reflns_used 600
_cell_measurement_temperature 100(2)
_cell_measurement_theta_max 34.0
_cell_measurement_theta_min 2.4
_cell_volume 1588.4(6)
_computing_cell_refinement
;
<i>i</i>Mosflm (Battye <i>et al.</i>, 2011)
;
_computing_data_collection
;
<i>Automar</i> (MarXperts, 2015)
;
_computing_data_reduction
;
<i>i</i>Mosflm (Battye <i>et al.</i>, 2011)
;
_computing_molecular_graphics
;
SHELXTL (Sheldrick, 2008)
;
_computing_publication_material
;
SHELXTL (Sheldrick, 2008)
;
_computing_structure_refinement
;
SHELXL2014 (Sheldrick, 2015)
;
_computing_structure_solution
;
SHELXS97 (Sheldrick, 2008)
;
_diffrn_ambient_temperature 100(2)
_diffrn_measured_fraction_theta_full 0.983
_diffrn_measured_fraction_theta_max 0.968
_diffrn_measurement_device_type 'MAR CCD'
_diffrn_measurement_method '\f scan'
_diffrn_radiation_type synchrotron
_diffrn_radiation_wavelength 0.96990
_diffrn_reflns_av_R_equivalents 0.0327
_diffrn_reflns_limit_h_max 16
_diffrn_reflns_limit_h_min -16
_diffrn_reflns_limit_k_max 7
_diffrn_reflns_limit_k_min -6
_diffrn_reflns_limit_l_max 28
_diffrn_reflns_limit_l_min -29
_diffrn_reflns_number 26393
_diffrn_reflns_theta_full 35.587
_diffrn_reflns_theta_max 38.535
_diffrn_reflns_theta_min 2.234
_exptl_absorpt_coefficient_mu 0.805
_exptl_absorpt_correction_T_max 0.950
_exptl_absorpt_correction_T_min 0.870
_exptl_absorpt_correction_type multi-scan
_exptl_absorpt_process_details
;
(SCALA; Evans, 2006)
;
_exptl_crystal_colour colourless
_exptl_crystal_density_diffrn 1.419
_exptl_crystal_description prism
_exptl_crystal_F_000 704
_exptl_crystal_size_max 0.15
_exptl_crystal_size_mid 0.10
_exptl_crystal_size_min 0.05
_refine_diff_density_max 0.316
_refine_diff_density_min -0.318
_refine_ls_extinction_coef 0.0035(10)
_refine_ls_extinction_expression Fc^*^=kFc[1+0.001xFc^2^\l^3^/sin(2\q)]^-1/4^
_refine_ls_extinction_method
;
SHELXL2014 (Sheldrick, 2015)
;
_refine_ls_goodness_of_fit_ref 1.029
_refine_ls_hydrogen_treatment constr
_refine_ls_matrix_type full
_refine_ls_number_parameters 209
_refine_ls_number_reflns 3395
_refine_ls_number_restraints 0
_refine_ls_restrained_S_all 1.029
_refine_ls_R_factor_all 0.0437
_refine_ls_R_factor_gt 0.0355
_refine_ls_shift/su_max 0.001
_refine_ls_shift/su_mean 0.000
_refine_ls_structure_factor_coef Fsqd
_refine_ls_weighting_details 'w=1/[\s^2^(Fo^2^)+(0.0566P)^2^+0.566P] where P=(Fo^2^+2Fc^2^)/3'
_refine_ls_weighting_scheme calc
_refine_ls_wR_factor_gt 0.0898
_refine_ls_wR_factor_ref 0.0953
_reflns_number_gt 2899
_reflns_number_total 3395
_reflns_threshold_expression 'I > 2\s(I)'
_cod_data_source_file hb7611sup1.cif
_cod_data_source_block I
_cod_database_code 2241828
_shelx_space_group_comment
;
The symmetry employed for this shelxl refinement is uniquely defined
by the following loop, which should always be used as a source of
symmetry information in preference to the above space-group names.
They are only intended as comments.
;
_shelx_estimated_absorpt_t_min 0.881
_shelx_estimated_absorpt_t_max 0.958
_shelxl_version_number 2014/6

loop_
_space_group_symop_operation_xyz
'x, y, z'
'-x, y+1/2, -z+1/2'
'-x, -y, -z'
'x, -y-1/2, z-1/2'

loop_
_atom_site_type_symbol
_atom_site_label
_atom_site_fract_x
_atom_site_fract_y
_atom_site_fract_z
_atom_site_U_iso_or_equiv
_atom_site_adp_type
_atom_site_calc_flag
_atom_site_occupancy
S S1 0.41550(3) 0.80075(7) 0.45047(2) 0.03118(14) Uani d 1
S S2 0.25885(3) 1.09330(7) 0.35070(2) 0.02857(14) Uani d 1
O O1 0.47826(9) 0.3167(2) 0.30362(5) 0.0333(3) Uani d 1
N N1 0.36884(10) 0.6692(2) 0.33491(6) 0.0279(3) Uani d 1
H H1 0.3853 0.5686 0.3068 0.033 Uiso d 1
N N2 0.49953(10) 0.4417(2) 0.40077(5) 0.0265(3) Uani d 1
H H2 0.5346 0.4048 0.4403 0.032 Uiso d 1
N N3 0.22879(10) 0.8127(2) 0.25771(6) 0.0270(3) Uani d 1
C C1 0.42612(12) 0.6327(3) 0.39203(7) 0.0262(3) Uani d 1
C C2 0.28765(12) 0.8397(3) 0.31264(7) 0.0265(3) Uani d 1
C C3 0.15407(12) 0.9994(3) 0.24243(7) 0.0266(3) Uani d 1
C C4 0.16011(13) 1.1685(3) 0.28659(7) 0.0291(3) Uani d 1
H H4 0.1159 1.3086 0.2826 0.035 Uiso calc 1
C C5 0.07557(12) 0.9915(3) 0.18273(7) 0.0263(3) Uani d 1
C C6 0.07731(13) 0.7958(3) 0.14375(7) 0.0292(3) Uani d 1
H H6 0.1300 0.6722 0.1555 0.035 Uiso calc 1
C C7 0.00219(13) 0.7826(3) 0.08808(8) 0.0342(4) Uani d 1
H H7 0.0038 0.6496 0.0623 0.041 Uiso calc 1
C C8 -0.07530(13) 0.9630(3) 0.06996(8) 0.0356(4) Uani d 1
H H8 -0.1264 0.9529 0.0320 0.043 Uiso calc 1
C C9 -0.07725(14) 1.1582(3) 0.10782(8) 0.0343(4) Uani d 1
H H9 -0.1298 1.2817 0.0956 0.041 Uiso calc 1
C C10 -0.00247(13) 1.1736(3) 0.16369(7) 0.0303(4) Uani d 1
H H10 -0.0043 1.3080 0.1891 0.036 Uiso calc 1
C C11 0.52613(12) 0.3002(3) 0.35705(7) 0.0268(3) Uani d 1
C C12 0.61647(12) 0.1241(3) 0.37854(6) 0.0259(3) Uani d 1
C C13 0.62162(12) -0.0727(3) 0.34049(7) 0.0280(3) Uani d 1
H H13 0.5687 -0.0900 0.3034 0.034 Uiso calc 1
C C14 0.70420(13) -0.2414(3) 0.35736(7) 0.0298(3) Uani d 1
H H14 0.7074 -0.3746 0.3319 0.036 Uiso calc 1
C C15 0.78246(13) -0.2151(3) 0.41177(7) 0.0318(4) Uani d 1
H H15 0.8389 -0.3304 0.4232 0.038 Uiso calc 1
C C16 0.77780(13) -0.0197(3) 0.44932(7) 0.0316(4) Uani d 1
H H16 0.8308 -0.0031 0.4864 0.038 Uiso calc 1
C C17 0.69563(12) 0.1514(3) 0.43264(7) 0.0282(3) Uani d 1
H H17 0.6934 0.2859 0.4579 0.034 Uiso calc 1

loop_
_atom_site_aniso_label
_atom_site_aniso_U_11
_atom_site_aniso_U_22
_atom_site_aniso_U_33
_atom_site_aniso_U_12
_atom_site_aniso_U_13
_atom_site_aniso_U_23
S1 0.0401(2) 0.0298(2) 0.0231(2) 0.00420(17) 0.00737(16) -0.00296(15)
S2 0.0325(2) 0.0253(2) 0.0282(2) 0.00129(15) 0.00863(15) -0.00300(15)
O1 0.0376(6) 0.0382(7) 0.0228(6) 0.0089(5) 0.0059(5) -0.0010(5)
N1 0.0319(7) 0.0282(7) 0.0236(6) 0.0033(6) 0.0075(5) -0.0021(5)
N2 0.0288(6) 0.0286(7) 0.0214(6) 0.0022(5) 0.0056(5) 0.0004(5)
N3 0.0287(6) 0.0259(7) 0.0270(7) 0.0016(5) 0.0086(5) 0.0007(5)
C1 0.0271(7) 0.0260(8) 0.0264(7) -0.0013(6) 0.0087(6) 0.0004(6)
C2 0.0300(8) 0.0232(8) 0.0282(8) 0.0003(6) 0.0110(6) 0.0005(6)
C3 0.0276(7) 0.0231(8) 0.0314(8) 0.0003(6) 0.0120(6) 0.0024(6)
C4 0.0301(8) 0.0259(8) 0.0318(8) 0.0019(6) 0.0089(6) 0.0003(6)
C5 0.0265(7) 0.0239(8) 0.0300(8) -0.0012(6) 0.0103(6) 0.0026(6)
C6 0.0272(7) 0.0254(8) 0.0342(8) 0.0016(6) 0.0066(6) -0.0001(6)
C7 0.0342(9) 0.0286(9) 0.0375(9) 0.0005(7) 0.0058(7) -0.0038(7)
C8 0.0300(8) 0.0388(10) 0.0340(8) 0.0002(7) 0.0017(7) 0.0012(7)
C9 0.0330(8) 0.0323(9) 0.0377(9) 0.0087(7) 0.0098(7) 0.0063(7)
C10 0.0336(8) 0.0270(8) 0.0328(8) 0.0053(7) 0.0131(7) 0.0019(6)
C11 0.0282(8) 0.0290(8) 0.0234(7) -0.0012(6) 0.0074(6) 0.0001(6)
C12 0.0274(7) 0.0271(8) 0.0243(7) -0.0009(6) 0.0091(6) 0.0011(6)
C13 0.0291(8) 0.0306(8) 0.0252(7) -0.0022(6) 0.0085(6) -0.0013(6)
C14 0.0336(8) 0.0287(8) 0.0301(8) 0.0000(7) 0.0135(6) -0.0015(6)
C15 0.0320(8) 0.0309(9) 0.0343(9) 0.0065(7) 0.0120(7) 0.0050(7)
C16 0.0290(8) 0.0387(10) 0.0259(8) 0.0022(7) 0.0053(6) 0.0020(7)
C17 0.0317(8) 0.0287(8) 0.0250(8) -0.0014(7) 0.0089(6) -0.0011(6)

loop_
_atom_type_symbol
_atom_type_description
_atom_type_scat_dispersion_real
_atom_type_scat_dispersion_imag
_atom_type_scat_source
C C 0.0070 0.0030 'International Tables Vol C Tables 4.2.6.8 and 6.1.1.4'
H H 0.0000 0.0000 'International Tables Vol C Tables 4.2.6.8 and 6.1.1.4'
N N 0.0130 0.0070 'International Tables Vol C Tables 4.2.6.8 and 6.1.1.4'
O O 0.0210 0.0120 'International Tables Vol C Tables 4.2.6.8 and 6.1.1.4'
S S 0.1970 0.2290 'International Tables Vol C Tables 4.2.6.8 and 6.1.1.4'

loop_
_geom_angle_atom_site_label_1
_geom_angle_atom_site_label_2
_geom_angle_atom_site_label_3
_geom_angle
C4 S2 C2 88.06(8)
C1 N1 C2 128.58(13)
C1 N1 H1 115.7
C2 N1 H1 115.7
C11 N2 C1 127.36(13)
C11 N2 H2 116.3
C1 N2 H2 116.3
C2 N3 C3 110.42(13)
N1 C1 N2 115.46(13)
N1 C1 S1 124.67(12)
N2 C1 S1 119.87(11)
N3 C2 N1 117.88(14)
N3 C2 S2 115.87(12)
N1 C2 S2 126.22(12)
C4 C3 N3 114.53(14)
C4 C3 C5 127.25(14)
N3 C3 C5 118.17(14)
C3 C4 S2 111.10(12)
C3 C4 H4 124.5
S2 C4 H4 124.5
C10 C5 C6 118.47(15)
C10 C5 C3 121.79(14)
C6 C5 C3 119.73(14)
C7 C6 C5 120.38(15)
C7 C6 H6 119.8
C5 C6 H6 119.8
C8 C7 C6 120.58(16)
C8 C7 H7 119.7
C6 C7 H7 119.7
C9 C8 C7 119.56(16)
C9 C8 H8 120.2
C7 C8 H8 120.2
C8 C9 C10 120.43(15)
C8 C9 H9 119.8
C10 C9 H9 119.8
C9 C10 C5 120.55(15)
C9 C10 H10 119.7
C5 C10 H10 119.7
O1 C11 N2 122.31(14)
O1 C11 C12 121.44(14)
N2 C11 C12 116.25(13)
C17 C12 C13 119.85(14)
C17 C12 C11 123.20(14)
C13 C12 C11 116.92(13)
C14 C13 C12 119.92(14)
C14 C13 H13 120.0
C12 C13 H13 120.0
C13 C14 C15 120.06(15)
C13 C14 H14 120.0
C15 C14 H14 120.0
C16 C15 C14 120.09(15)
C16 C15 H15 120.0
C14 C15 H15 120.0
C15 C16 C17 120.29(15)
C15 C16 H16 119.9
C17 C16 H16 119.9
C16 C17 C12 119.77(15)
C16 C17 H17 120.1
C12 C17 H17 120.1

loop_
_geom_bond_atom_site_label_1
_geom_bond_atom_site_label_2
_geom_bond_distance
S1 C1 1.6747(16)
S2 C4 1.7313(17)
S2 C2 1.7447(16)
O1 C11 1.2308(19)
N1 C1 1.348(2)
N1 C2 1.401(2)
N1 H1 0.9210
N2 C11 1.3909(19)
N2 C1 1.395(2)
N2 H2 0.9300
N3 C2 1.306(2)
N3 C3 1.391(2)
C3 C4 1.371(2)
C3 C5 1.482(2)
C4 H4 0.9500
C5 C10 1.408(2)
C5 C6 1.411(2)
C6 C7 1.395(2)
C6 H6 0.9500
C7 C8 1.394(2)
C7 H7 0.9500
C8 C9 1.393(3)
C8 H8 0.9500
C9 C10 1.397(2)
C9 H9 0.9500
C10 H10 0.9500
C11 C12 1.498(2)
C12 C17 1.399(2)
C12 C13 1.410(2)
C13 C14 1.391(2)
C13 H13 0.9500
C14 C15 1.398(2)
C14 H14 0.9500
C15 C16 1.396(2)
C15 H15 0.9500
C16 C17 1.395(2)
C16 H16 0.9500
C17 H17 0.9500

loop_
_geom_hbond_atom_site_label_D
_geom_hbond_atom_site_label_H
_geom_hbond_atom_site_label_A
_geom_hbond_site_symmetry_A
_geom_hbond_distance_DH
_geom_hbond_distance_HA
_geom_hbond_distance_DA
_geom_hbond_angle_DHA
N1 H1 O1 . 0.92 1.85 2.6145(18) 139
N2 H2 S1 3_666 0.93 2.69 3.5845(15) 162
C13 H13 O1 2_645 0.95 2.44 3.299(2) 150

loop_
_geom_torsion_atom_site_label_1
_geom_torsion_atom_site_label_2
_geom_torsion_atom_site_label_3
_geom_torsion_atom_site_label_4
_geom_torsion
C2 N1 C1 N2 177.74(14)
C2 N1 C1 S1 -3.2(2)
C11 N2 C1 N1 5.9(2)
C11 N2 C1 S1 -173.23(12)
C3 N3 C2 N1 -178.70(13)
C3 N3 C2 S2 -0.34(17)
C1 N1 C2 N3 -166.94(15)
C1 N1 C2 S2 14.9(2)
C4 S2 C2 N3 -0.53(12)
C4 S2 C2 N1 177.67(14)
C2 N3 C3 C4 1.36(19)
C2 N3 C3 C5 -176.47(13)
N3 C3 C4 S2 -1.76(17)
C5 C3 C4 S2 175.84(12)
C2 S2 C4 C3 1.25(12)
C4 C3 C5 C10 2.7(2)
N3 C3 C5 C10 -179.82(13)
C4 C3 C5 C6 -176.52(15)
N3 C3 C5 C6 1.0(2)
C10 C5 C6 C7 -0.9(2)
C3 C5 C6 C7 178.33(14)
C5 C6 C7 C8 0.3(3)
C6 C7 C8 C9 0.2(3)
C7 C8 C9 C10 -0.2(3)
C8 C9 C10 C5 -0.4(2)
C6 C5 C10 C9 0.9(2)
C3 C5 C10 C9 -178.30(14)
C1 N2 C11 O1 -6.7(2)
C1 N2 C11 C12 173.58(14)
O1 C11 C12 C17 157.43(15)
N2 C11 C12 C17 -22.9(2)
O1 C11 C12 C13 -20.5(2)
N2 C11 C12 C13 159.15(13)
C17 C12 C13 C14 1.2(2)
C11 C12 C13 C14 179.22(13)
C12 C13 C14 C15 -0.5(2)
C13 C14 C15 C16 0.1(2)
C14 C15 C16 C17 -0.5(2)
C15 C16 C17 C12 1.2(2)
C13 C12 C17 C16 -1.6(2)
C11 C12 C17 C16 -179.47(14)

_cod_database_fobs_code 2241828
